data_2223478
loop_
_publ_author_name
'Fun, Hoong-Kun'
'Yeap, Chin Sing'
'Rajesh, K.'
'Sarveswari, S.'
'Vijayakumar, V.'

_publ_section_title
;
 2,4,6,8-Tetrakis(2-methoxyphenyl)-3,7-diazabicyclo[3.3.1]nonan-9-one
 diethyl ether hemisolvate
;
_journal_coeditor_code LH2903
_journal_issue 10
_journal_name_full 'Acta Crystallographica Section E'
_journal_page_first o2486
_journal_page_last o2487
_journal_paper_doi 10.1107/S1600536809036733
_journal_volume 65
_journal_year 2009
_chemical_formula_iupac 'C35 H36 N2 O5, 0.5C4 H10 O'
_chemical_formula_moiety '2(C35 H36 N2 O5), C4 H10 O'
_chemical_formula_sum 'C74 H82 N4 O11'
_chemical_formula_weight 1203.44
_chemical_name_systematic
;
2,4,6,8-Tetrakis(2-methoxyphenyl)-3,7-diazabicyclo[3.3.1]nonan-9-one diethyl
ether hemisolvate
;
_space_group_IT_number 14
_symmetry_cell_setting monoclinic
_symmetry_space_group_name_Hall '-P 2ybc'
_symmetry_space_group_name_H-M 'P 1 21/c 1'
_atom_sites_solution_hydrogens geom
_atom_sites_solution_primary direct
_atom_sites_solution_secondary difmap
_audit_creation_method SHELXL-97
_cell_angle_alpha 90.00
_cell_angle_beta 123.1430(10)
_cell_angle_gamma 90.00
_cell_formula_units_Z 2
_cell_length_a 13.5607(2)
_cell_length_b 13.7640(2)
_cell_length_c 20.3227(3)
_cell_measurement_reflns_used 9998
_cell_measurement_temperature 100
_cell_measurement_theta_max 32.33
_cell_measurement_theta_min 2.33
_cell_volume 3176.10(9)
_computing_cell_refinement 'SAINT (Bruker, 2005)'
_computing_data_collection 'APEX2 (Bruker, 2005)'
_computing_data_reduction 'SAINT (Bruker, 2005)'
_computing_molecular_graphics 'SHELXTL (Sheldrick, 2008)'
_computing_publication_material
;
SHELXTL (Sheldrick, 2008) and PLATON (Spek, 2009)
;
_computing_structure_refinement 'SHELXTL (Sheldrick, 2008)'
_computing_structure_solution 'SHELXTL (Sheldrick, 2008)'
_diffrn_ambient_temperature 100
_diffrn_measured_fraction_theta_full 0.998
_diffrn_measured_fraction_theta_max 0.998
_diffrn_measurement_device_type
;
Bruker SMART APEXII CCD area-detector diffractometer
;
_diffrn_measurement_method '\f and \w scans'
_diffrn_radiation_monochromator graphite
_diffrn_radiation_source 'fine-focus sealed tube'
_diffrn_radiation_type MoK\a
_diffrn_radiation_wavelength 0.71073
_diffrn_reflns_av_R_equivalents 0.0350
_diffrn_reflns_av_sigmaI/netI 0.0366
_diffrn_reflns_limit_h_max 19
_diffrn_reflns_limit_h_min -20
_diffrn_reflns_limit_k_max 18
_diffrn_reflns_limit_k_min -20
_diffrn_reflns_limit_l_max 30
_diffrn_reflns_limit_l_min -28
_diffrn_reflns_number 49818
_diffrn_reflns_theta_full 32.45
_diffrn_reflns_theta_max 32.45
_diffrn_reflns_theta_min 2.06
_diffrn_standards_number 0
_exptl_absorpt_coefficient_mu 0.084
_exptl_absorpt_correction_T_max 0.9803
_exptl_absorpt_correction_T_min 0.9707
_exptl_absorpt_correction_type multi-scan
_exptl_absorpt_process_details '(<i>SADABS</i>; Bruker, 2005)'
_exptl_crystal_colour colourless
_exptl_crystal_density_diffrn 1.258
_exptl_crystal_density_method 'not measured'
_exptl_crystal_description block
_exptl_crystal_F_000 1284
_exptl_crystal_size_max 0.36
_exptl_crystal_size_mid 0.26
_exptl_crystal_size_min 0.24
_refine_diff_density_max 0.583
_refine_diff_density_min -0.426
_refine_ls_extinction_method none
_refine_ls_goodness_of_fit_ref 1.027
_refine_ls_hydrogen_treatment constr
_refine_ls_matrix_type full
_refine_ls_number_parameters 426
_refine_ls_number_reflns 11431
_refine_ls_number_restraints 0
_refine_ls_restrained_S_all 1.027
_refine_ls_R_factor_all 0.0733
_refine_ls_R_factor_gt 0.0536
_refine_ls_shift/su_max 0.001
_refine_ls_shift/su_mean <0.001
_refine_ls_structure_factor_coef Fsqd
_refine_ls_weighting_details 'calc w=1/[\s^2^(Fo^2^)+(0.0696P)^2^+1.0838P] where P=(Fo^2^+2Fc^2^)/3'
_refine_ls_weighting_scheme calc
_refine_ls_wR_factor_gt 0.1314
_refine_ls_wR_factor_ref 0.1438
_reflns_number_gt 8831
_reflns_number_total 11431
_reflns_threshold_expression I>2\s(I)
_cod_data_source_file lh2903.cif
_cod_data_source_block I
_cod_depositor_comments
;
The following automatic conversions were performed:
'_symmetry_cell_setting' value 'Monoclinic' changed to 'monoclinic'
according to '/home/saulius/struct/CIF-dictionaries/cif_core.dic'
dictionary named 'cif_core.dic' version 2.4.1 from 2010-06-29.

Automatic conversion script
Id: cif_fix_enum 1527 2010-12-29 10:47:43Z saulius 

The following automatic conversions were performed:

'_symmetry_cell_setting' value 'Monoclinic' changed to 'monoclinic'
according to /home/saulius/struct/CIF-dictionaries/cif_core.dic
dictionary named 'cif_core.dic' version 2.4.1 from 2010-06-29.

Automatic conversion script
Id: cif_fix_values 1715 2011-07-08 13:25:40Z adriana 
;
_cod_original_cell_volume 3176.10(8)
_cod_original_sg_symbol_H-M 'P 21/c'
_cod_database_code 2223478
_cod_database_fobs_code 2223478

loop_
_symmetry_equiv_pos_as_xyz
'x, y, z'
'-x, y+1/2, -z+1/2'
'-x, -y, -z'
'x, -y-1/2, z-1/2'

loop_
_atom_site_type_symbol
_atom_site_label
_atom_site_fract_x
_atom_site_fract_y
_atom_site_fract_z
_atom_site_U_iso_or_equiv
_atom_site_adp_type
_atom_site_calc_flag
_atom_site_refinement_flags
_atom_site_occupancy
_atom_site_disorder_assembly
_atom_site_disorder_group
O O1 0.37715(7) 1.20002(6) 0.79917(5) 0.02045(17) Uani d . 1 . .
O O2 0.16165(8) 0.81583(7) 0.50351(5) 0.02487(19) Uani d . 1 . .
O O3 0.44172(7) 0.91411(6) 0.75132(5) 0.02168(18) Uani d . 1 . .
O O4 0.44782(7) 0.85185(6) 0.93266(5) 0.02092(18) Uani d . 1 . .
O O5 0.39565(7) 0.69167(6) 0.78054(5) 0.02172(18) Uani d . 1 . .
N N1 0.12334(8) 1.00157(7) 0.64982(5) 0.01379(17) Uani d . 1 . .
H H1 0.0770 1.0444 0.6148 0.017 Uiso d R 1 . .
N N2 0.23043(8) 0.81126(6) 0.79232(5) 0.01415(17) Uani d . 1 . .
H H2 0.3021 0.7893 0.8231 0.017 Uiso d R 1 . .
C C1 0.26664(10) 1.21183(8) 0.78518(6) 0.0165(2) Uani d . 1 . .
C C2 0.23225(12) 1.29360(9) 0.80816(7) 0.0238(2) Uani d . 1 . .
H H2A 0.2848 1.3445 0.8341 0.029 Uiso calc R 1 . .
C C3 0.11833(13) 1.29837(10) 0.79187(8) 0.0272(3) Uani d . 1 . .
H H3A 0.0948 1.3530 0.8068 0.033 Uiso calc R 1 . .
C C4 0.03991(11) 1.22298(10) 0.75379(7) 0.0237(2) Uani d . 1 . .
H H4A -0.0357 1.2264 0.7437 0.028 Uiso calc R 1 . .
C C5 0.07496(10) 1.14171(9) 0.73055(6) 0.0182(2) Uani d . 1 . .
H H5A 0.0221 1.0909 0.7050 0.022 Uiso calc R 1 . .
C C6 0.18748(9) 1.13516(8) 0.74484(6) 0.01415(19) Uani d . 1 . .
C C7 0.22560(9) 1.05217(7) 0.71488(6) 0.01278(18) Uani d . 1 . .
H H7A 0.2718 1.0791 0.6953 0.015 Uiso calc R 1 . .
C C8 0.30324(9) 0.97559(7) 0.77992(6) 0.01276(18) Uani d . 1 . .
H H8A 0.3710 1.0073 0.8254 0.015 Uiso calc R 1 . .
C C9 0.34324(9) 0.91109(8) 0.73914(6) 0.01396(19) Uani d . 1 . .
C C10 0.24244(9) 0.85293(7) 0.67446(6) 0.01329(18) Uani d . 1 . .
H H10A 0.2718 0.8096 0.6506 0.016 Uiso calc R 1 . .
C C11 0.15541(9) 0.92867(8) 0.61200(6) 0.01379(19) Uani d . 1 . .
H H11A 0.1944 0.9612 0.5893 0.017 Uiso calc R 1 . .
C C12 0.04571(10) 0.87765(8) 0.54689(6) 0.0154(2) Uani d . 1 . .
C C13 -0.06243(10) 0.88483(9) 0.53918(7) 0.0187(2) Uani d . 1 . .
H H13A -0.0697 0.9256 0.5728 0.022 Uiso calc R 1 . .
C C14 -0.16013(11) 0.83219(9) 0.48217(7) 0.0246(3) Uani d . 1 . .
H H14A -0.2320 0.8382 0.4775 0.029 Uiso calc R 1 . .
C C15 -0.14919(12) 0.77071(9) 0.43244(7) 0.0272(3) Uani d . 1 . .
H H15A -0.2138 0.7348 0.3948 0.033 Uiso calc R 1 . .
C C16 -0.04261(12) 0.76229(9) 0.43826(7) 0.0248(3) Uani d . 1 . .
H H16A -0.0359 0.7208 0.4048 0.030 Uiso calc R 1 . .
C C17 0.05428(11) 0.81632(8) 0.49459(6) 0.0190(2) Uani d . 1 . .
C C18 0.23146(9) 0.91662(7) 0.80614(6) 0.01316(18) Uani d . 1 . .
H H18A 0.1497 0.9390 0.7736 0.016 Uiso calc R 1 . .
C C19 0.27336(9) 0.93751(8) 0.89074(6) 0.01536(19) Uani d . 1 . .
C C20 0.20440(11) 0.99246(9) 0.90835(7) 0.0198(2) Uani d . 1 . .
H H20A 0.1319 1.0158 0.8675 0.024 Uiso calc R 1 . .
C C21 0.24159(12) 1.01339(10) 0.98597(7) 0.0256(3) Uani d . 1 . .
H H21A 0.1946 1.0505 0.9966 0.031 Uiso calc R 1 . .
C C22 0.34911(12) 0.97828(10) 1.04684(7) 0.0270(3) Uani d . 1 . .
H H22A 0.3742 0.9917 1.0986 0.032 Uiso calc R 1 . .
C C23 0.41963(11) 0.92322(9) 1.03119(7) 0.0231(2) Uani d . 1 . .
H H23A 0.4914 0.8994 1.0724 0.028 Uiso calc R 1 . .
C C24 0.38282(10) 0.90363(8) 0.95362(6) 0.0178(2) Uani d . 1 . .
C C25 0.18339(9) 0.79109(7) 0.70891(6) 0.01322(18) Uani d . 1 . .
H H25A 0.0997 0.8086 0.6791 0.016 Uiso calc R 1 . .
C C26 0.19018(9) 0.68381(8) 0.69502(6) 0.01475(19) Uani d . 1 . .
C C27 0.08894(10) 0.63165(9) 0.64255(7) 0.0196(2) Uani d . 1 . .
H H27A 0.0161 0.6625 0.6176 0.024 Uiso calc R 1 . .
C C28 0.09463(12) 0.53367(9) 0.62668(8) 0.0268(3) Uani d . 1 . .
H H28A 0.0263 0.4998 0.5913 0.032 Uiso calc R 1 . .
C C29 0.20283(12) 0.48772(9) 0.66404(9) 0.0277(3) Uani d . 1 . .
H H29A 0.2067 0.4223 0.6541 0.033 Uiso calc R 1 . .
C C30 0.30598(11) 0.53789(9) 0.71632(8) 0.0229(2) Uani d . 1 . .
H H30A 0.3785 0.5066 0.7409 0.028 Uiso calc R 1 . .
C C31 0.29907(10) 0.63545(8) 0.73123(7) 0.0170(2) Uani d . 1 . .
C C32 0.45303(13) 1.28244(10) 0.82399(9) 0.0301(3) Uani d . 1 . .
H H32A 0.5239 1.2655 0.8268 0.045 Uiso calc R 1 . .
H H32B 0.4723 1.3029 0.8749 0.045 Uiso calc R 1 . .
H H32C 0.4140 1.3344 0.7870 0.045 Uiso calc R 1 . .
C C33 0.18282(14) 0.74382(13) 0.46205(9) 0.0394(4) Uani d . 1 . .
H H33A 0.2638 0.7465 0.4782 0.059 Uiso calc R 1 . .
H H33B 0.1331 0.7559 0.4066 0.059 Uiso calc R 1 . .
H H33C 0.1657 0.6807 0.4734 0.059 Uiso calc R 1 . .
C C34 0.55698(11) 0.81167(11) 0.99437(8) 0.0296(3) Uani d . 1 . .
H H34A 0.5957 0.7803 0.9723 0.044 Uiso calc R 1 . .
H H34B 0.5423 0.7651 1.0232 0.044 Uiso calc R 1 . .
H H34C 0.6063 0.8627 1.0291 0.044 Uiso calc R 1 . .
C C35 0.50914(11) 0.64911(11) 0.81418(9) 0.0313(3) Uani d . 1 . .
H H35A 0.5685 0.6981 0.8415 0.047 Uiso calc R 1 . .
H H35B 0.5156 0.6215 0.7733 0.047 Uiso calc R 1 . .
H H35C 0.5198 0.5990 0.8504 0.047 Uiso calc R 1 . .
O O6 0.5000 0.5000 1.0000 0.1179(14) Uani d S 1 . .
C C36A 0.4158(5) 0.5316(5) 0.9475(3) 0.0687(15) Uani d P 0.50 . .
H H36A 0.4078 0.5047 0.9006 0.082 Uiso d PR 0.50 . .
H H36B 0.4287 0.6008 0.9469 0.082 Uiso d PR 0.50 . .
C C37A 0.2995(6) 0.5198(5) 0.9382(5) 0.0812(17) Uani d P 0.50 . .
H H37A 0.2391 0.5488 0.8895 0.122 Uiso d PR 0.50 . .
H H37B 0.3015 0.5511 0.9811 0.122 Uiso d PR 0.50 . .
H H37C 0.2830 0.4519 0.9379 0.122 Uiso d PR 0.50 . .
C C38A 0.6159(5) 0.4889(4) 1.0238(3) 0.0600(12) Uani d P 0.50 . .
H H38A 0.6444 0.5537 1.0242 0.072 Uiso d PR 0.50 . .
H H38B 0.6143 0.4541 0.9817 0.072 Uiso d PR 0.50 . .
C C39A 0.7123(6) 0.4408(4) 1.1000(3) 0.0737(18) Uani d P 0.50 . .
H H39A 0.7854 0.4426 1.1028 0.111 Uiso d PR 0.50 . .
H H39B 0.6912 0.3745 1.1009 0.111 Uiso d PR 0.50 . .
H H39C 0.7210 0.4751 1.1440 0.111 Uiso d PR 0.50 . .

loop_
_atom_site_aniso_label
_atom_site_aniso_U_11
_atom_site_aniso_U_22
_atom_site_aniso_U_33
_atom_site_aniso_U_12
_atom_site_aniso_U_13
_atom_site_aniso_U_23
O1 0.0177(4) 0.0172(4) 0.0257(4) -0.0036(3) 0.0114(3) -0.0021(3)
O2 0.0307(5) 0.0253(5) 0.0222(4) 0.0058(4) 0.0168(4) -0.0031(3)
O3 0.0154(4) 0.0208(4) 0.0313(5) -0.0015(3) 0.0144(3) -0.0044(3)
O4 0.0152(3) 0.0229(4) 0.0167(4) 0.0030(3) 0.0036(3) 0.0012(3)
O5 0.0131(3) 0.0185(4) 0.0276(4) 0.0024(3) 0.0073(3) 0.0005(3)
N1 0.0140(4) 0.0125(4) 0.0120(4) 0.0023(3) 0.0052(3) -0.0002(3)
N2 0.0150(4) 0.0122(4) 0.0127(4) -0.0003(3) 0.0059(3) 0.0000(3)
C1 0.0188(5) 0.0149(5) 0.0157(4) 0.0005(4) 0.0094(4) 0.0009(4)
C2 0.0313(6) 0.0156(5) 0.0242(6) 0.0004(4) 0.0150(5) -0.0037(4)
C3 0.0357(7) 0.0227(6) 0.0273(6) 0.0084(5) 0.0197(5) -0.0024(5)
C4 0.0234(5) 0.0294(6) 0.0212(5) 0.0096(5) 0.0141(5) 0.0017(5)
C5 0.0171(5) 0.0212(5) 0.0170(5) 0.0021(4) 0.0098(4) 0.0003(4)
C6 0.0167(4) 0.0132(4) 0.0127(4) 0.0024(3) 0.0081(4) 0.0016(3)
C7 0.0129(4) 0.0120(4) 0.0134(4) 0.0005(3) 0.0072(3) 0.0000(3)
C8 0.0107(4) 0.0129(4) 0.0130(4) -0.0001(3) 0.0054(3) -0.0002(3)
C9 0.0136(4) 0.0123(4) 0.0161(4) 0.0006(3) 0.0082(4) 0.0018(3)
C10 0.0128(4) 0.0125(4) 0.0151(4) 0.0010(3) 0.0080(3) 0.0004(3)
C11 0.0156(4) 0.0134(4) 0.0134(4) 0.0013(3) 0.0086(4) 0.0007(3)
C12 0.0184(5) 0.0136(4) 0.0113(4) 0.0010(4) 0.0062(4) 0.0008(3)
C13 0.0180(5) 0.0192(5) 0.0152(5) -0.0005(4) 0.0068(4) -0.0007(4)
C14 0.0198(5) 0.0243(6) 0.0206(5) -0.0034(4) 0.0053(4) -0.0008(4)
C15 0.0277(6) 0.0200(6) 0.0187(5) -0.0036(5) 0.0029(5) -0.0023(4)
C16 0.0345(6) 0.0159(5) 0.0147(5) 0.0025(4) 0.0076(5) -0.0017(4)
C17 0.0262(5) 0.0149(5) 0.0137(4) 0.0041(4) 0.0095(4) 0.0014(4)
C18 0.0126(4) 0.0134(4) 0.0125(4) -0.0004(3) 0.0062(3) 0.0004(3)
C19 0.0163(4) 0.0158(5) 0.0132(4) -0.0037(4) 0.0076(4) -0.0010(3)
C20 0.0223(5) 0.0203(5) 0.0186(5) -0.0031(4) 0.0123(4) -0.0020(4)
C21 0.0317(6) 0.0284(6) 0.0218(6) -0.0049(5) 0.0180(5) -0.0063(5)
C22 0.0347(7) 0.0304(7) 0.0155(5) -0.0101(5) 0.0133(5) -0.0054(5)
C23 0.0243(5) 0.0235(6) 0.0142(5) -0.0074(4) 0.0057(4) 0.0006(4)
C24 0.0180(5) 0.0167(5) 0.0150(5) -0.0038(4) 0.0067(4) 0.0001(4)
C25 0.0127(4) 0.0124(4) 0.0139(4) 0.0001(3) 0.0069(3) -0.0004(3)
C26 0.0155(4) 0.0124(4) 0.0170(4) -0.0006(3) 0.0093(4) -0.0003(3)
C27 0.0178(5) 0.0179(5) 0.0233(5) -0.0029(4) 0.0113(4) -0.0051(4)
C28 0.0269(6) 0.0198(6) 0.0349(7) -0.0075(5) 0.0177(5) -0.0108(5)
C29 0.0351(7) 0.0133(5) 0.0418(7) -0.0025(5) 0.0257(6) -0.0055(5)
C30 0.0259(6) 0.0151(5) 0.0320(6) 0.0046(4) 0.0185(5) 0.0030(4)
C31 0.0172(5) 0.0142(5) 0.0207(5) 0.0007(4) 0.0110(4) 0.0021(4)
C32 0.0307(6) 0.0221(6) 0.0381(7) -0.0109(5) 0.0192(6) -0.0022(5)
C33 0.0403(8) 0.0449(9) 0.0263(7) 0.0213(7) 0.0140(6) -0.0079(6)
C34 0.0184(5) 0.0324(7) 0.0247(6) 0.0049(5) 0.0032(5) 0.0074(5)
C35 0.0154(5) 0.0327(7) 0.0389(7) 0.0075(5) 0.0104(5) 0.0038(6)
O6 0.109(3) 0.102(3) 0.186(5) -0.011(2) 0.108(3) -0.055(3)
C36A 0.078(4) 0.080(4) 0.063(3) -0.039(3) 0.049(3) -0.018(3)
C37A 0.088(4) 0.072(4) 0.110(5) -0.019(3) 0.071(4) -0.032(4)
C38A 0.059(3) 0.078(3) 0.048(2) -0.018(3) 0.033(2) -0.005(2)
C39A 0.125(5) 0.053(3) 0.076(3) 0.027(3) 0.076(4) 0.023(3)

loop_
_atom_type_symbol
_atom_type_description
_atom_type_scat_dispersion_real
_atom_type_scat_dispersion_imag
_atom_type_scat_source
C C 0.0033 0.0016 'International Tables Vol C Tables 4.2.6.8 and 6.1.1.4'
H H 0.0000 0.0000 'International Tables Vol C Tables 4.2.6.8 and 6.1.1.4'
N N 0.0061 0.0033 'International Tables Vol C Tables 4.2.6.8 and 6.1.1.4'
O O 0.0106 0.0060 'International Tables Vol C Tables 4.2.6.8 and 6.1.1.4'

loop_
_geom_angle_atom_site_label_1
_geom_angle_atom_site_label_2
_geom_angle_atom_site_label_3
_geom_angle_site_symmetry_1
_geom_angle_site_symmetry_3
_geom_angle
_geom_angle_publ_flag
C1 O1 C32 . . 118.28(10) ?
C17 O2 C33 . . 117.96(11) ?
C24 O4 C34 . . 117.55(10) ?
C31 O5 C35 . . 117.90(10) ?
C7 N1 C11 . . 113.09(8) ?
C7 N1 H1 . . 108.6 ?
C11 N1 H1 . . 108.8 ?
C25 N2 C18 . . 110.91(8) ?
C25 N2 H2 . . 111.8 ?
C18 N2 H2 . . 108.2 ?
O1 C1 C2 . . 123.61(10) ?
O1 C1 C6 . . 115.51(10) ?
C2 C1 C6 . . 120.88(11) ?
C1 C2 C3 . . 119.30(12) ?
C1 C2 H2A . . 120.4 ?
C3 C2 H2A . . 120.4 ?
C4 C3 C2 . . 120.79(12) ?
C4 C3 H3A . . 119.6 ?
C2 C3 H3A . . 119.6 ?
C3 C4 C5 . . 119.46(12) ?
C3 C4 H4A . . 120.3 ?
C5 C4 H4A . . 120.3 ?
C6 C5 C4 . . 121.27(11) ?
C6 C5 H5A . . 119.4 ?
C4 C5 H5A . . 119.4 ?
C5 C6 C1 . . 118.28(10) ?
C5 C6 C7 . . 122.83(10) ?
C1 C6 C7 . . 118.80(10) ?
N1 C7 C6 . . 111.03(8) ?
N1 C7 C8 . . 108.04(8) ?
C6 C7 C8 . . 112.91(8) ?
N1 C7 H7A . . 108.2 ?
C6 C7 H7A . . 108.2 ?
C8 C7 H7A . . 108.2 ?
C9 C8 C7 . . 102.19(8) ?
C9 C8 C18 . . 111.09(8) ?
C7 C8 C18 . . 112.34(8) ?
C9 C8 H8A . . 110.3 ?
C7 C8 H8A . . 110.3 ?
C18 C8 H8A . . 110.3 ?
O3 C9 C8 . . 123.61(10) ?
O3 C9 C10 . . 124.45(10) ?
C8 C9 C10 . . 111.46(9) ?
C9 C10 C11 . . 105.99(8) ?
C9 C10 C25 . . 109.83(8) ?
C11 C10 C25 . . 112.32(8) ?
C9 C10 H10A . . 109.5 ?
C11 C10 H10A . . 109.5 ?
C25 C10 H10A . . 109.5 ?
N1 C11 C12 . . 110.07(9) ?
N1 C11 C10 . . 109.79(8) ?
C12 C11 C10 . . 110.10(8) ?
N1 C11 H11A . . 109.0 ?
C12 C11 H11A . . 109.0 ?
C10 C11 H11A . . 109.0 ?
C13 C12 C17 . . 118.28(10) ?
C13 C12 C11 . . 122.40(10) ?
C17 C12 C11 . . 119.23(10) ?
C12 C13 C14 . . 121.41(11) ?
C12 C13 H13A . . 119.3 ?
C14 C13 H13A . . 119.3 ?
C15 C14 C13 . . 119.40(13) ?
C15 C14 H14A . . 120.3 ?
C13 C14 H14A . . 120.3 ?
C14 C15 C16 . . 120.65(11) ?
C14 C15 H15A . . 119.7 ?
C16 C15 H15A . . 119.7 ?
C15 C16 C17 . . 119.66(12) ?
C15 C16 H16A . . 120.2 ?
C17 C16 H16A . . 120.2 ?
O2 C17 C16 . . 124.34(11) ?
O2 C17 C12 . . 115.09(10) ?
C16 C17 C12 . . 120.57(12) ?
N2 C18 C19 . . 111.18(8) ?
N2 C18 C8 . . 112.77(9) ?
C19 C18 C8 . . 111.73(8) ?
N2 C18 H18A . . 106.9 ?
C19 C18 H18A . . 106.9 ?
C8 C18 H18A . . 106.9 ?
C20 C19 C24 . . 118.01(10) ?
C20 C19 C18 . . 120.45(10) ?
C24 C19 C18 . . 121.53(10) ?
C19 C20 C21 . . 121.53(11) ?
C19 C20 H20A . . 119.2 ?
C21 C20 H20A . . 119.2 ?
C22 C21 C20 . . 119.34(12) ?
C22 C21 H21A . . 120.3 ?
C20 C21 H21A . . 120.3 ?
C21 C22 C23 . . 120.48(11) ?
C21 C22 H22A . . 119.8 ?
C23 C22 H22A . . 119.8 ?
C22 C23 C24 . . 119.95(11) ?
C22 C23 H23A . . 120.0 ?
C24 C23 H23A . . 120.0 ?
O4 C24 C23 . . 123.94(10) ?
O4 C24 C19 . . 115.38(10) ?
C23 C24 C19 . . 120.68(11) ?
N2 C25 C26 . . 111.42(8) ?
N2 C25 C10 . . 113.87(8) ?
C26 C25 C10 . . 110.31(9) ?
N2 C25 H25A . . 106.9 ?
C26 C25 H25A . . 106.9 ?
C10 C25 H25A . . 106.9 ?
C27 C26 C31 . . 118.07(10) ?
C27 C26 C25 . . 120.69(10) ?
C31 C26 C25 . . 121.14(9) ?
C26 C27 C28 . . 121.23(11) ?
C26 C27 H27A . . 119.4 ?
C28 C27 H27A . . 119.4 ?
C29 C28 C27 . . 119.37(11) ?
C29 C28 H28A . . 120.3 ?
C27 C28 H28A . . 120.3 ?
C28 C29 C30 . . 120.93(11) ?
C28 C29 H29A . . 119.5 ?
C30 C29 H29A . . 119.5 ?
C31 C30 C29 . . 119.08(11) ?
C31 C30 H30A . . 120.5 ?
C29 C30 H30A . . 120.5 ?
O5 C31 C30 . . 123.54(10) ?
O5 C31 C26 . . 115.16(10) ?
C30 C31 C26 . . 121.30(10) ?
O1 C32 H32A . . 109.5 ?
O1 C32 H32B . . 109.5 ?
H32A C32 H32B . . 109.5 ?
O1 C32 H32C . . 109.5 ?
H32A C32 H32C . . 109.5 ?
H32B C32 H32C . . 109.5 ?
O2 C33 H33A . . 109.5 ?
O2 C33 H33B . . 109.5 ?
H33A C33 H33B . . 109.5 ?
O2 C33 H33C . . 109.5 ?
H33A C33 H33C . . 109.5 ?
H33B C33 H33C . . 109.5 ?
O4 C34 H34A . . 109.5 ?
O4 C34 H34B . . 109.5 ?
H34A C34 H34B . . 109.5 ?
O4 C34 H34C . . 109.5 ?
H34A C34 H34C . . 109.5 ?
H34B C34 H34C . . 109.5 ?
O5 C35 H35A . . 109.5 ?
O5 C35 H35B . . 109.5 ?
H35A C35 H35B . . 109.5 ?
O5 C35 H35C . . 109.5 ?
H35A C35 H35C . . 109.5 ?
H35B C35 H35C . . 109.5 ?
C36A O6 C36A 3_667 . 179.998(4) ?
C36A O6 C38A . . 137.5(3) ?
C36A O6 C38A 3_667 3_667 137.5(3) ?
C38A O6 C38A . 3_667 179.998(2) ?
C38A C36A O6 3_667 . 82.4(6) ?
O6 C36A C37A . . 121.7(6) ?
C38A C36A C39A 3_667 3_667 73.3(5) ?
O6 C36A C39A . 3_667 155.6(5) ?
C38A C36A H36A 3_667 . 130.7 ?
O6 C36A H36A . . 106.9 ?
C37A C36A H36A . . 106.9 ?
C39A C36A H36A 3_667 . 89.9 ?
C38A C36A H36B 3_667 . 116.7 ?
O6 C36A H36B . . 106.9 ?
C37A C36A H36B . . 106.9 ?
C39A C36A H36B 3_667 . 84.1 ?
H36A C36A H36B . . 106.7 ?
C39A C37A C38A 3_667 3_667 109.9(9) ?
C39A C37A C36A 3_667 . 73.5(7) ?
C38A C37A H37A 3_667 . 146.8 ?
C36A C37A H37A . . 109.5 ?
C39A C37A H37B 3_667 . 115.0 ?
C38A C37A H37B 3_667 . 84.2 ?
C36A C37A H37B . . 109.5 ?
H37A C37A H37B . . 109.5 ?
C39A C37A H37C 3_667 . 131.3 ?
C38A C37A H37C 3_667 . 93.1 ?
C36A C37A H37C . . 109.5 ?
H37A C37A H37C . . 109.5 ?
H37B C37A H37C . . 109.5 ?
C36A C38A C37A 3_667 3_667 102.1(8) ?
C36A C38A O6 3_667 . 55.1(5) ?
C37A C38A O6 3_667 . 155.5(7) ?
C36A C38A C39A 3_667 . 70.6(5) ?
O6 C38A C39A . . 125.7(4) ?
C36A C38A H38A 3_667 . 125.9 ?
C37A C38A H38A 3_667 . 79.5 ?
O6 C38A H38A . . 105.9 ?
C39A C38A H38A . . 105.9 ?
C36A C38A H38B 3_667 . 127.1 ?
C37A C38A H38B 3_667 . 95.0 ?
O6 C38A H38B . . 105.9 ?
C39A C38A H38B . . 105.9 ?
H38A C38A H38B . . 106.2 ?
C37A C39A C36A 3_667 3_667 72.1(7) ?
C37A C39A H39A 3_667 . 74.0 ?
C36A C39A H39A 3_667 . 145.6 ?
C38A C39A H39A . . 109.5 ?
C37A C39A H39B 3_667 . 133.4 ?
C36A C39A H39B 3_667 . 90.0 ?
C38A C39A H39B . . 109.5 ?
H39A C39A H39B . . 109.5 ?
C37A C39A H39C 3_667 . 112.7 ?
C36A C39A H39C 3_667 . 89.1 ?
C38A C39A H39C . . 109.5 ?
H39A C39A H39C . . 109.5 ?
H39B C39A H39C . . 109.5 ?

loop_
_geom_bond_atom_site_label_1
_geom_bond_atom_site_label_2
_geom_bond_site_symmetry_2
_geom_bond_distance
_geom_bond_publ_flag
O1 C1 . 1.3737(14) ?
O1 C32 . 1.4258(15) ?
O2 C17 . 1.3654(16) ?
O2 C33 . 1.4281(16) ?
O3 C9 . 1.2186(13) ?
O4 C24 . 1.3701(15) ?
O4 C34 . 1.4281(14) ?
O5 C31 . 1.3723(14) ?
O5 C35 . 1.4243(14) ?
N1 C7 . 1.4668(13) ?
N1 C11 . 1.4669(14) ?
N1 H1 . 0.8713 ?
N2 C25 . 1.4748(13) ?
N2 C18 . 1.4757(14) ?
N2 H2 . 0.8733 ?
C1 C2 . 1.3929(16) ?
C1 C6 . 1.4056(15) ?
C2 C3 . 1.393(2) ?
C2 H2A . 0.9300 ?
C3 C4 . 1.381(2) ?
C3 H3A . 0.9300 ?
C4 C5 . 1.3948(17) ?
C4 H4A . 0.9300 ?
C5 C6 . 1.3914(15) ?
C5 H5A . 0.9300 ?
C6 C7 . 1.5122(15) ?
C7 C8 . 1.5637(14) ?
C7 H7A . 0.9800 ?
C8 C9 . 1.5036(15) ?
C8 C18 . 1.5676(15) ?
C8 H8A . 0.9800 ?
C9 C10 . 1.5075(14) ?
C10 C11 . 1.5662(14) ?
C10 C25 . 1.5713(15) ?
C10 H10A . 0.9800 ?
C11 C12 . 1.5181(15) ?
C11 H11A . 0.9800 ?
C12 C13 . 1.3905(16) ?
C12 C17 . 1.4110(16) ?
C13 C14 . 1.3943(16) ?
C13 H13A . 0.9300 ?
C14 C15 . 1.387(2) ?
C14 H14A . 0.9300 ?
C15 C16 . 1.389(2) ?
C15 H15A . 0.9300 ?
C16 C17 . 1.3947(17) ?
C16 H16A . 0.9300 ?
C18 C19 . 1.5143(15) ?
C18 H18A . 0.9800 ?
C19 C20 . 1.3931(17) ?
C19 C24 . 1.4070(15) ?
C20 C21 . 1.3985(17) ?
C20 H20A . 0.9300 ?
C21 C22 . 1.385(2) ?
C21 H21A . 0.9300 ?
C22 C23 . 1.387(2) ?
C22 H22A . 0.9300 ?
C23 C24 . 1.3952(16) ?
C23 H23A . 0.9300 ?
C25 C26 . 1.5156(15) ?
C25 H25A . 0.9800 ?
C26 C27 . 1.3916(15) ?
C26 C31 . 1.4061(15) ?
C27 C28 . 1.3984(17) ?
C27 H27A . 0.9300 ?
C28 C29 . 1.3825(19) ?
C28 H28A . 0.9300 ?
C29 C30 . 1.3919(19) ?
C29 H29A . 0.9300 ?
C30 C31 . 1.3909(16) ?
C30 H30A . 0.9300 ?
C32 H32A . 0.9600 ?
C32 H32B . 0.9600 ?
C32 H32C . 0.9600 ?
C33 H33A . 0.9600 ?
C33 H33B . 0.9600 ?
C33 H33C . 0.9600 ?
C34 H34A . 0.9600 ?
C34 H34B . 0.9600 ?
C34 H34C . 0.9600 ?
C35 H35A . 0.9600 ?
C35 H35B . 0.9600 ?
C35 H35C . 0.9600 ?
O6 C36A 3_667 1.140(7) ?
O6 C36A . 1.140(6) ?
O6 C38A . 1.378(6) ?
O6 C38A 3_667 1.378(6) ?
C36A C38A 3_667 0.939(6) ?
C36A C37A . 1.492(8) ?
C36A C39A 3_667 1.504(8) ?
C36A H36A . 0.9700 ?
C36A H36B . 0.9700 ?
C37A C39A 3_667 0.885(8) ?
C37A C38A 3_667 0.979(7) ?
C37A H37A . 0.9600 ?
C37A H37B . 0.9600 ?
C37A H37C . 0.9600 ?
C38A C36A 3_667 0.939(6) ?
C38A C37A 3_667 0.979(8) ?
C38A C39A . 1.527(8) ?
C38A H38A . 0.9700 ?
C38A H38B . 0.9700 ?
C39A C37A 3_667 0.885(8) ?
C39A C36A 3_667 1.504(8) ?
C39A H39A . 0.9600 ?
C39A H39B . 0.9600 ?
C39A H39C . 0.9600 ?

loop_
_geom_hbond_atom_site_label_D
_geom_hbond_atom_site_label_H
_geom_hbond_atom_site_label_A
_geom_hbond_site_symmetry_A
_geom_hbond_distance_DH
_geom_hbond_distance_HA
_geom_hbond_distance_DA
_geom_hbond_angle_DHA
_geom_hbond_publ_flag
N2 H2 O4 . 0.8700 2.1900 2.8184(13) 129.00 yes
N2 H2 O5 . 0.8700 2.3200 2.8936(15) 124.00 yes
C4 H4A N2 2_556 0.9300 2.6000 3.470(2) 156.00 yes
N1 H1 Cg1 3_576 0.8713 2.66 3.4167(10) 146.00 yes
C34 H34C Cg2 3_677 0.9600 2.70 3.5099(16) 143.00 yes

loop_
_geom_torsion_atom_site_label_1
_geom_torsion_atom_site_label_2
_geom_torsion_atom_site_label_3
_geom_torsion_atom_site_label_4
_geom_torsion_site_symmetry_1
_geom_torsion_site_symmetry_2
_geom_torsion_site_symmetry_3
_geom_torsion_site_symmetry_4
_geom_torsion
_geom_torsion_publ_flag
C32 O1 C1 C2 . . . . -13.03(17) ?
C32 O1 C1 C6 . . . . 166.55(11) ?
O1 C1 C2 C3 . . . . -179.41(11) ?
C6 C1 C2 C3 . . . . 1.03(18) ?
C1 C2 C3 C4 . . . . 0.4(2) ?
C2 C3 C4 C5 . . . . -0.8(2) ?
C3 C4 C5 C6 . . . . -0.13(18) ?
C4 C5 C6 C1 . . . . 1.47(16) ?
C4 C5 C6 C7 . . . . -174.94(10) ?
O1 C1 C6 C5 . . . . 178.48(10) ?
C2 C1 C6 C5 . . . . -1.92(16) ?
O1 C1 C6 C7 . . . . -4.96(14) ?
C2 C1 C6 C7 . . . . 174.64(10) ?
C11 N1 C7 C6 . . . . 172.53(9) ?
C11 N1 C7 C8 . . . . -63.14(11) ?
C5 C6 C7 N1 . . . . 19.29(14) ?
C1 C6 C7 N1 . . . . -157.11(9) ?
C5 C6 C7 C8 . . . . -102.23(11) ?
C1 C6 C7 C8 . . . . 81.38(12) ?
N1 C7 C8 C9 . . . . 64.88(10) ?
C6 C7 C8 C9 . . . . -171.93(9) ?
N1 C7 C8 C18 . . . . -54.25(11) ?
C6 C7 C8 C18 . . . . 68.94(11) ?
C7 C8 C9 O3 . . . . 103.39(11) ?
C18 C8 C9 O3 . . . . -136.60(11) ?
C7 C8 C9 C10 . . . . -68.94(10) ?
C18 C8 C9 C10 . . . . 51.06(11) ?
O3 C9 C10 C11 . . . . -107.83(12) ?
C8 C9 C10 C11 . . . . 64.43(11) ?
O3 C9 C10 C25 . . . . 130.62(11) ?
C8 C9 C10 C25 . . . . -57.13(11) ?
C7 N1 C11 C12 . . . . 178.51(8) ?
C7 N1 C11 C10 . . . . 57.16(11) ?
C9 C10 C11 N1 . . . . -54.43(11) ?
C25 C10 C11 N1 . . . . 65.51(11) ?
C9 C10 C11 C12 . . . . -175.76(9) ?
C25 C10 C11 C12 . . . . -55.83(11) ?
N1 C11 C12 C13 . . . . -13.88(14) ?
C10 C11 C12 C13 . . . . 107.29(12) ?
N1 C11 C12 C17 . . . . 169.67(9) ?
C10 C11 C12 C17 . . . . -69.17(13) ?
C17 C12 C13 C14 . . . . 0.85(17) ?
C11 C12 C13 C14 . . . . -175.64(11) ?
C12 C13 C14 C15 . . . . 0.52(18) ?
C13 C14 C15 C16 . . . . -0.91(19) ?
C14 C15 C16 C17 . . . . -0.10(19) ?
C33 O2 C17 C16 . . . . -11.08(17) ?
C33 O2 C17 C12 . . . . 169.62(11) ?
C15 C16 C17 O2 . . . . -177.76(11) ?
C15 C16 C17 C12 . . . . 1.51(17) ?
C13 C12 C17 O2 . . . . 177.47(10) ?
C11 C12 C17 O2 . . . . -5.94(15) ?
C13 C12 C17 C16 . . . . -1.86(16) ?
C11 C12 C17 C16 . . . . 174.74(10) ?
C25 N2 C18 C19 . . . . 176.88(8) ?
C25 N2 C18 C8 . . . . -56.72(11) ?
C9 C8 C18 N2 . . . . 5.92(11) ?
C7 C8 C18 N2 . . . . 119.70(9) ?
C9 C8 C18 C19 . . . . 132.02(9) ?
C7 C8 C18 C19 . . . . -114.20(10) ?
N2 C18 C19 C20 . . . . -125.03(11) ?
C8 C18 C19 C20 . . . . 108.00(11) ?
N2 C18 C19 C24 . . . . 55.84(13) ?
C8 C18 C19 C24 . . . . -71.13(13) ?
C24 C19 C20 C21 . . . . -0.32(17) ?
C18 C19 C20 C21 . . . . -179.47(11) ?
C19 C20 C21 C22 . . . . -0.40(19) ?
C20 C21 C22 C23 . . . . 0.3(2) ?
C21 C22 C23 C24 . . . . 0.59(19) ?
C34 O4 C24 C23 . . . . 3.27(17) ?
C34 O4 C24 C19 . . . . -176.92(10) ?
C22 C23 C24 O4 . . . . 178.47(11) ?
C22 C23 C24 C19 . . . . -1.33(18) ?
C20 C19 C24 O4 . . . . -178.64(10) ?
C18 C19 C24 O4 . . . . 0.51(15) ?
C20 C19 C24 C23 . . . . 1.18(16) ?
C18 C19 C24 C23 . . . . -179.67(10) ?
C18 N2 C25 C26 . . . . 175.83(9) ?
C18 N2 C25 C10 . . . . 50.28(11) ?
C9 C10 C25 N2 . . . . 5.95(12) ?
C11 C10 C25 N2 . . . . -111.74(9) ?
C9 C10 C25 C26 . . . . -120.19(9) ?
C11 C10 C25 C26 . . . . 122.13(9) ?
N2 C25 C26 C27 . . . . 121.40(11) ?
C10 C25 C26 C27 . . . . -111.10(11) ?
N2 C25 C26 C31 . . . . -62.18(14) ?
C10 C25 C26 C31 . . . . 65.32(13) ?
C31 C26 C27 C28 . . . . 0.68(18) ?
C25 C26 C27 C28 . . . . 177.21(12) ?
C26 C27 C28 C29 . . . . 0.2(2) ?
C27 C28 C29 C30 . . . . -0.8(2) ?
C28 C29 C30 C31 . . . . 0.5(2) ?
C35 O5 C31 C30 . . . . 4.10(18) ?
C35 O5 C31 C26 . . . . -175.12(11) ?
C29 C30 C31 O5 . . . . -178.70(12) ?
C29 C30 C31 C26 . . . . 0.47(19) ?
C27 C26 C31 O5 . . . . 178.20(10) ?
C25 C26 C31 O5 . . . . 1.69(16) ?
C27 C26 C31 C30 . . . . -1.03(17) ?
C25 C26 C31 C30 . . . . -177.55(11) ?
C38A O6 C36A C38A . . . 3_667 180.000(7) ?
C38A O6 C36A C37A . . . . 172.7(5) ?
C38A O6 C36A C37A 3_667 . . . -7.3(5) ?
C38A O6 C36A C39A . . . 3_667 -178.6(11) ?
C38A O6 C36A C39A 3_667 . . 3_667 1.4(11) ?
C38A C36A C37A C39A 3_667 . . 3_667 162.4(11) ?
O6 C36A C37A C39A . . . 3_667 173.7(7) ?
O6 C36A C37A C38A . . . 3_667 11.3(7) ?
C39A C36A C37A C38A 3_667 . . 3_667 -162.4(11) ?
C36A O6 C38A C36A . . . 3_667 179.999(10) ?
C36A O6 C38A C37A 3_667 . . 3_667 -23.4(15) ?
C36A O6 C38A C37A . . . 3_667 156.6(15) ?
C36A O6 C38A C39A 3_667 . . . 0.7(5) ?
C36A O6 C38A C39A . . . . -179.3(5) ?
C36A C38A C39A C37A 3_667 . . 3_667 -161.3(11) ?
O6 C38A C39A C37A . . . 3_667 -161.9(10) ?
C37A C38A C39A C36A 3_667 . . 3_667 161.3(11) ?
O6 C38A C39A C36A . . . 3_667 -0.6(5) ?
